data_7247506
loop_
_publ_author_name
'Wang, Yun'
'Zhang, Wenjuan'
'Wang, Xing'
'Zuo, Weiwei'
'Xue, Xiaopan'
'Ma, Yanping'
'Sun, Wen-Hua'

_publ_section_title
;
 N-(2-(Diphenylphosphino)ethyl)-2-alkyl-5,6,7,8-tetrahydro-quinolin-8-amines
 iron(ii) complexes: structural diversity and the ring opening
 polymerization of \e-caprolactone
;
_journal_issue 43
_journal_name_full 'RSC Advances'
_journal_page_first 29866
_journal_page_last 29878
_journal_paper_doi 10.1039/D3RA05867K
_journal_volume 13
_journal_year 2023
_chemical_formula_moiety 'C32 H35 Cl2 Fe N2 P'
_chemical_formula_sum 'C32 H35 Cl2 Fe N2 P'
_chemical_formula_weight 605.34
_space_group_crystal_system monoclinic
_space_group_IT_number 14
_space_group_name_Hall '-P 2yn'
_space_group_name_H-M_alt 'P 1 21/n 1'
_atom_sites_solution_hydrogens geom
_atom_sites_solution_primary dual
_audit_creation_date 2022-01-21
_audit_creation_method
;
Olex2 1.3
(compiled 2020.11.12 svn.r5f609507 for OlexSys, GUI svn.r6226)
;
_audit_update_record
;
2023-08-16 deposited with the CCDC.	2023-09-27 downloaded from the CCDC.
;
_cell_angle_alpha 90
_cell_angle_beta 91.011(2)
_cell_angle_gamma 90
_cell_formula_units_Z 4
_cell_length_a 10.8311(2)
_cell_length_b 11.3008(2)
_cell_length_c 24.9795(4)
_cell_measurement_reflns_used 17277
_cell_measurement_temperature 170.15
_cell_measurement_theta_max 76.0430
_cell_measurement_theta_min 3.0230
_cell_volume 3057.02(9)
_computing_molecular_graphics 'Olex2 1.3 (Dolomanov et al., 2009)'
_computing_publication_material 'Olex2 1.3 (Dolomanov et al., 2009)'
_computing_structure_refinement 'SHELXL 2018/3 (Sheldrick, 2015)'
_computing_structure_solution 'SHELXT 2018/2 (Sheldrick, 2018)'
_diffrn_ambient_temperature 170.15
_diffrn_measured_fraction_theta_full 0.999
_diffrn_measured_fraction_theta_max 0.967
_diffrn_measurement_device_type HyPix
_diffrn_radiation_type CuK\a
_diffrn_radiation_wavelength 1.54184
_diffrn_reflns_av_R_equivalents 0.0506
_diffrn_reflns_av_unetI/netI 0.0442
_diffrn_reflns_Laue_measured_fraction_full 0.999
_diffrn_reflns_Laue_measured_fraction_max 0.967
_diffrn_reflns_limit_h_max 13
_diffrn_reflns_limit_h_min -13
_diffrn_reflns_limit_k_max 14
_diffrn_reflns_limit_k_min -10
_diffrn_reflns_limit_l_max 31
_diffrn_reflns_limit_l_min -25
_diffrn_reflns_number 22759
_diffrn_reflns_point_group_measured_fraction_full 0.999
_diffrn_reflns_point_group_measured_fraction_max 0.967
_diffrn_reflns_theta_full 67.684
_diffrn_reflns_theta_max 77.381
_diffrn_reflns_theta_min 3.539
_exptl_absorpt_coefficient_mu 6.229
_exptl_crystal_colour grey
_exptl_crystal_density_diffrn 1.315
_exptl_crystal_description needle
_exptl_crystal_F_000 1264
_exptl_crystal_size_max 0.200
_exptl_crystal_size_mid 0.050
_exptl_crystal_size_min 0.050
_refine_diff_density_max 1.696
_refine_diff_density_min -0.545
_refine_diff_density_rms 0.089
_refine_ls_extinction_method none
_refine_ls_goodness_of_fit_ref 1.064
_refine_ls_hydrogen_treatment constr
_refine_ls_matrix_type full
_refine_ls_number_parameters 346
_refine_ls_number_reflns 6284
_refine_ls_number_restraints 0
_refine_ls_restrained_S_all 1.064
_refine_ls_R_factor_all 0.0809
_refine_ls_R_factor_gt 0.0697
_refine_ls_shift/su_max 0.001
_refine_ls_shift/su_mean 0.000
_refine_ls_structure_factor_coef Fsqd
_refine_ls_weighting_details 'w=1/[\s^2^(Fo^2^)+(0.1054P)^2^+6.0891P] where P=(Fo^2^+2Fc^2^)/3'
_refine_ls_weighting_scheme calc
_refine_ls_wR_factor_gt 0.2064
_refine_ls_wR_factor_ref 0.2143
_reflns_Friedel_coverage 0.000
_reflns_number_gt 5099
_reflns_number_total 6284
_reflns_threshold_expression 'I > 2\s(I)'
_cod_data_source_file d3ra05867k2.cif
_cod_data_source_block Fe5
_cod_database_code 7247506
_shelx_shelxl_version_number 2018/3
_shelx_space_group_comment
;
The symmetry employed for this shelxl refinement is uniquely defined
by the following loop, which should always be used as a source of
symmetry information in preference to the above space-group names.
They are only intended as comments.
;
_olex2_refinement_description
;
1. Fixed Uiso
 At 1.2 times of:
  All C(H) groups, All C(H,H) groups, All N(H) groups
 At 1.5 times of:
  All C(H,H,H) groups
2.a Ternary CH refined with riding coordinates:
 N2(H2), C17(H17)
2.b Secondary CH2 refined with riding coordinates:
 C14(H14a,H14b), C15(H15a,H15b), C16(H16a,H16b), C19(H19a,H19b), C20(H20a,H20b)
2.c Aromatic/amide H refined with riding coordinates:
 C2(H2a), C6(H6), C11(H11), C12(H12), C22(H22), C23(H23), C24(H24), C25(H25),
 C26(H26), C27(H27), C28(H28), C29(H29), C30(H30), C31(H31)
2.d Idealised Me refined as rotating group:
 C7(H7a,H7b,H7c), C8(H8a,H8b,H8c), C9(H9a,H9b,H9c)
;
_olex2_submission_special_instructions 'No special instructions were received'

loop_
_space_group_symop_operation_xyz
'x, y, z'
'-x+1/2, y+1/2, -z+1/2'
'-x, -y, -z'
'x-1/2, -y-1/2, z-1/2'

loop_
_atom_site_label
_atom_site_type_symbol
_atom_site_fract_x
_atom_site_fract_y
_atom_site_fract_z
_atom_site_U_iso_or_equiv
_atom_site_adp_type
_atom_site_occupancy
_atom_site_site_symmetry_order
_atom_site_calc_flag
_atom_site_refinement_flags_posn
_atom_site_refinement_flags_adp
_atom_site_refinement_flags_occupancy
_atom_site_disorder_assembly
_atom_site_disorder_group
Fe1 Fe 0.37424(6) 0.20499(6) 0.72089(3) 0.0390(2) Uani 1 1 d . . . . .
Cl1 Cl 0.52952(14) 0.32001(13) 0.69717(6) 0.0706(4) Uani 1 1 d . . . . .
Cl2 Cl 0.40407(11) 0.01213(10) 0.74206(5) 0.0499(3) Uani 1 1 d . . . . .
P1 P 0.52374(12) 0.30931(12) 0.91081(5) 0.0494(3) Uani 1 1 d . . . . .
N1 N 0.1933(3) 0.2096(3) 0.68860(14) 0.0383(7) Uani 1 1 d . . . . .
N2 N 0.2693(3) 0.2632(3) 0.78816(13) 0.0354(7) Uani 1 1 d . . . . .
H2 H 0.247843 0.348493 0.782860 0.042 Uiso 1 1 calc R U . . .
C1 C 0.4285(5) 0.2652(5) 0.51494(18) 0.0521(12) Uani 1 1 d . . . . .
C2 C 0.3802(6) 0.3610(5) 0.5422(2) 0.0658(16) Uani 1 1 d . . . . .
H2A H 0.406282 0.438644 0.533192 0.079 Uiso 1 1 calc R U . . .
C3 C 0.2946(6) 0.3464(4) 0.58241(18) 0.0554(13) Uani 1 1 d . . . . .
C4 C 0.2592(4) 0.2321(4) 0.59625(16) 0.0423(9) Uani 1 1 d . . . . .
C5 C 0.3106(4) 0.1348(4) 0.57079(17) 0.0431(9) Uani 1 1 d . . . . .
C6 C 0.3929(5) 0.1535(4) 0.53007(17) 0.0480(10) Uani 1 1 d . . . . .
H6 H 0.425944 0.087115 0.511930 0.058 Uiso 1 1 calc R U . . .
C7 C 0.5147(8) 0.2858(6) 0.4695(3) 0.082(2) Uani 1 1 d . . . . .
H7A H 0.598775 0.297340 0.483652 0.123 Uiso 1 1 calc R U . . .
H7B H 0.488583 0.356350 0.449498 0.123 Uiso 1 1 calc R U . . .
H7C H 0.513021 0.216984 0.445570 0.123 Uiso 1 1 calc R U . . .
C8 C 0.2382(9) 0.4531(5) 0.6095(3) 0.090(2) Uani 1 1 d . . . . .
H8A H 0.282805 0.524683 0.599137 0.135 Uiso 1 1 calc R U . . .
H8B H 0.244039 0.443209 0.648473 0.135 Uiso 1 1 calc R U . . .
H8C H 0.151217 0.460244 0.598512 0.135 Uiso 1 1 calc R U . . .
C9 C 0.2802(6) 0.0096(5) 0.5871(2) 0.0608(14) Uani 1 1 d . . . . .
H9A H 0.306743 -0.003225 0.624399 0.091 Uiso 1 1 calc R U . . .
H9B H 0.323245 -0.046115 0.563889 0.091 Uiso 1 1 calc R U . . .
H9C H 0.190909 -0.003140 0.583730 0.091 Uiso 1 1 calc R U . . .
C10 C 0.1604(4) 0.2144(4) 0.63685(17) 0.0438(10) Uani 1 1 d . . . . .
C11 C 0.0377(5) 0.2048(5) 0.6215(2) 0.0558(12) Uani 1 1 d . . . . .
H11 H 0.015017 0.204990 0.584542 0.067 Uiso 1 1 calc R U . . .
C12 C -0.0517(5) 0.1950(5) 0.6596(2) 0.0566(13) Uani 1 1 d . . . . .
H12 H -0.136138 0.189640 0.648970 0.068 Uiso 1 1 calc R U . . .
C13 C -0.0191(4) 0.1930(4) 0.71396(19) 0.0475(10) Uani 1 1 d . . . . .
C14 C -0.1156(5) 0.1883(6) 0.7563(2) 0.0624(14) Uani 1 1 d . . . . .
H14A H -0.179254 0.129464 0.745775 0.075 Uiso 1 1 calc R U . . .
H14B H -0.156404 0.266501 0.758634 0.075 Uiso 1 1 calc R U . . .
C15 C -0.0624(5) 0.1555(5) 0.8113(2) 0.0516(11) Uani 1 1 d . . . . .
H15A H -0.124451 0.171485 0.838970 0.062 Uiso 1 1 calc R U . . .
H15B H -0.042914 0.069906 0.812120 0.062 Uiso 1 1 calc R U . . .
C16 C 0.0539(4) 0.2261(4) 0.82355(18) 0.0443(10) Uani 1 1 d . . . . .
H16A H 0.083209 0.209265 0.860532 0.053 Uiso 1 1 calc R U . . .
H16B H 0.035933 0.311808 0.820751 0.053 Uiso 1 1 calc R U . . .
C17 C 0.1539(4) 0.1921(4) 0.78367(16) 0.0389(9) Uani 1 1 d . . . . .
H17 H 0.176537 0.107681 0.790747 0.047 Uiso 1 1 calc R U . . .
C18 C 0.1058(4) 0.1993(4) 0.72668(17) 0.0399(9) Uani 1 1 d . . . . .
C19 C 0.3316(4) 0.2500(4) 0.84099(16) 0.0403(9) Uani 1 1 d . . . . .
H19A H 0.355367 0.166222 0.846487 0.048 Uiso 1 1 calc R U . . .
H19B H 0.273820 0.272324 0.869557 0.048 Uiso 1 1 calc R U . . .
C20 C 0.4462(4) 0.3277(4) 0.84476(18) 0.0454(10) Uani 1 1 d . . . . .
H20A H 0.422479 0.411623 0.839657 0.055 Uiso 1 1 calc R U . . .
H20B H 0.503835 0.305872 0.816074 0.055 Uiso 1 1 calc R U . . .
C21 C 0.6538(4) 0.4120(5) 0.9030(2) 0.0522(11) Uani 1 1 d . . . . .
C22 C 0.7294(5) 0.4114(5) 0.8587(3) 0.0691(16) Uani 1 1 d . . . . .
H22 H 0.716175 0.353779 0.831527 0.083 Uiso 1 1 calc R U . . .
C23 C 0.8253(6) 0.4943(6) 0.8534(3) 0.0780(19) Uani 1 1 d . . . . .
H23 H 0.875549 0.494456 0.822572 0.094 Uiso 1 1 calc R U . . .
C24 C 0.8442(6) 0.5743(7) 0.8935(4) 0.084(2) Uani 1 1 d . . . . .
H24 H 0.909933 0.629532 0.890833 0.101 Uiso 1 1 calc R U . . .
C25 C 0.7703(8) 0.5769(6) 0.9378(3) 0.089(3) Uani 1 1 d . . . . .
H25 H 0.783746 0.634416 0.965025 0.107 Uiso 1 1 calc R U . . .
C26 C 0.6755(6) 0.4941(5) 0.9423(2) 0.0633(14) Uani 1 1 d . . . . .
H26 H 0.625288 0.494724 0.973132 0.076 Uiso 1 1 calc R U . . .
C27 C 0.6181(6) 0.1036(5) 0.8573(3) 0.0664(14) Uani 1 1 d . . . . .
H27 H 0.594248 0.139536 0.824357 0.080 Uiso 1 1 calc R U . . .
C28 C 0.6738(6) -0.0056(6) 0.8567(4) 0.083(2) Uani 1 1 d . . . . .
H28 H 0.686326 -0.044426 0.823463 0.100 Uiso 1 1 calc R U . . .
C29 C 0.7106(10) -0.0579(7) 0.9022(5) 0.129(4) Uani 1 1 d . . . . .
H29 H 0.753350 -0.131294 0.901798 0.155 Uiso 1 1 calc R U . . .
C30 C 0.6849(16) -0.0021(9) 0.9498(5) 0.188(8) Uani 1 1 d . . . . .
H30 H 0.705496 -0.040227 0.982626 0.225 Uiso 1 1 calc R U . . .
C31 C 0.6291(14) 0.1089(8) 0.9507(4) 0.150(6) Uani 1 1 d . . . . .
H31 H 0.614500 0.146987 0.983847 0.180 Uiso 1 1 calc R U . . .
C32 C 0.5959(6) 0.1622(5) 0.9043(2) 0.0619(14) Uani 1 1 d . . . . .

loop_
_atom_site_aniso_label
_atom_site_aniso_U_11
_atom_site_aniso_U_22
_atom_site_aniso_U_33
_atom_site_aniso_U_23
_atom_site_aniso_U_13
_atom_site_aniso_U_12
Fe1 0.0438(4) 0.0369(4) 0.0367(4) -0.0019(3) 0.0092(3) -0.0017(3)
Cl1 0.0748(9) 0.0632(8) 0.0748(9) -0.0051(7) 0.0283(7) -0.0248(7)
Cl2 0.0570(6) 0.0366(5) 0.0562(6) -0.0027(4) 0.0074(5) 0.0019(4)
P1 0.0478(6) 0.0583(7) 0.0420(6) -0.0021(5) -0.0010(5) -0.0019(5)
N1 0.0437(19) 0.0378(18) 0.0335(17) -0.0028(14) 0.0046(14) -0.0006(14)
N2 0.0412(17) 0.0386(18) 0.0267(15) -0.0002(13) 0.0080(13) -0.0002(14)
C1 0.074(3) 0.048(3) 0.035(2) 0.0015(19) 0.013(2) 0.002(2)
C2 0.109(5) 0.042(3) 0.048(3) -0.001(2) 0.029(3) -0.007(3)
C3 0.091(4) 0.039(2) 0.036(2) -0.0030(19) 0.018(2) 0.002(2)
C4 0.054(2) 0.044(2) 0.0291(19) -0.0032(17) 0.0043(17) -0.0026(19)
C5 0.057(3) 0.037(2) 0.035(2) -0.0009(17) -0.0008(18) -0.0023(19)
C6 0.064(3) 0.045(2) 0.036(2) -0.0058(18) 0.0062(19) 0.002(2)
C7 0.113(6) 0.071(4) 0.063(4) 0.009(3) 0.044(4) -0.001(4)
C8 0.155(7) 0.043(3) 0.073(4) -0.010(3) 0.047(4) 0.003(4)
C9 0.085(4) 0.041(3) 0.057(3) -0.001(2) 0.017(3) -0.007(2)
C10 0.052(2) 0.045(2) 0.035(2) -0.0036(18) 0.0042(18) -0.0019(19)
C11 0.063(3) 0.065(3) 0.039(2) -0.003(2) -0.006(2) -0.002(2)
C12 0.051(3) 0.069(3) 0.050(3) -0.008(2) -0.006(2) -0.003(2)
C13 0.047(2) 0.049(3) 0.047(2) -0.006(2) 0.0015(19) -0.0027(19)
C14 0.044(3) 0.088(4) 0.055(3) -0.007(3) 0.007(2) -0.006(3)
C15 0.049(3) 0.052(3) 0.054(3) 0.000(2) 0.016(2) -0.007(2)
C16 0.045(2) 0.052(3) 0.036(2) 0.0033(18) 0.0082(17) -0.001(2)
C17 0.043(2) 0.038(2) 0.036(2) 0.0014(16) 0.0051(16) -0.0002(17)
C18 0.045(2) 0.037(2) 0.038(2) -0.0050(16) 0.0054(17) 0.0023(17)
C19 0.044(2) 0.046(2) 0.0308(19) -0.0003(17) 0.0034(16) 0.0005(18)
C20 0.048(2) 0.047(2) 0.041(2) 0.0014(19) 0.0029(18) -0.001(2)
C21 0.044(2) 0.049(3) 0.064(3) 0.000(2) -0.008(2) 0.005(2)
C22 0.060(3) 0.053(3) 0.095(4) -0.007(3) 0.023(3) -0.004(3)
C23 0.055(3) 0.066(4) 0.114(5) 0.013(4) 0.019(3) 0.002(3)
C24 0.064(4) 0.073(4) 0.114(6) 0.037(4) -0.031(4) -0.019(3)
C25 0.108(6) 0.070(4) 0.088(5) 0.021(4) -0.053(5) -0.031(4)
C26 0.081(4) 0.058(3) 0.051(3) 0.006(2) -0.019(3) -0.006(3)
C27 0.066(3) 0.054(3) 0.080(4) 0.001(3) 0.015(3) -0.001(3)
C28 0.065(4) 0.060(4) 0.126(6) -0.001(4) 0.014(4) -0.004(3)
C29 0.145(8) 0.058(4) 0.181(10) -0.008(6) -0.084(8) 0.017(5)
C30 0.34(2) 0.077(6) 0.138(9) -0.024(6) -0.134(12) 0.075(9)
C31 0.272(15) 0.079(6) 0.096(6) -0.010(5) -0.087(8) 0.044(8)
C32 0.069(3) 0.050(3) 0.066(3) 0.005(2) -0.021(3) -0.008(3)

loop_
_atom_type_symbol
_atom_type_description
_atom_type_scat_dispersion_real
_atom_type_scat_dispersion_imag
_atom_type_scat_source
C C 0.0181 0.0091 'International Tables Vol C Tables 4.2.6.8 and 6.1.1.4'
H H 0.0000 0.0000 'International Tables Vol C Tables 4.2.6.8 and 6.1.1.4'
Cl Cl 0.3639 0.7018 'International Tables Vol C Tables 4.2.6.8 and 6.1.1.4'
Fe Fe -1.1336 3.1974 'International Tables Vol C Tables 4.2.6.8 and 6.1.1.4'
N N 0.0311 0.0180 'International Tables Vol C Tables 4.2.6.8 and 6.1.1.4'
P P 0.2955 0.4335 'International Tables Vol C Tables 4.2.6.8 and 6.1.1.4'

loop_
_geom_angle_atom_site_label_1
_geom_angle_atom_site_label_2
_geom_angle_atom_site_label_3
_geom_angle
_geom_angle_site_symmetry_1
_geom_angle_site_symmetry_3
_geom_angle_publ_flag
Cl1 Fe1 Cl2 121.43(6) . . ?
N1 Fe1 Cl1 126.08(11) . . ?
N1 Fe1 Cl2 103.94(11) . . ?
N1 Fe1 N2 77.92(13) . . ?
N2 Fe1 Cl1 116.37(11) . . ?
N2 Fe1 Cl2 100.80(10) . . ?
C21 P1 C20 99.8(2) . . ?
C21 P1 C32 103.5(3) . . ?
C32 P1 C20 102.1(2) . . ?
C10 N1 Fe1 127.0(3) . . ?
C10 N1 C18 120.2(4) . . ?
C18 N1 Fe1 112.7(3) . . ?
Fe1 N2 H2 108.5 . . ?
C17 N2 Fe1 103.4(2) . . ?
C17 N2 H2 108.5 . . ?
C19 N2 Fe1 115.3(3) . . ?
C19 N2 H2 108.5 . . ?
C19 N2 C17 112.5(3) . . ?
C2 C1 C7 119.8(5) . . ?
C6 C1 C2 118.1(5) . . ?
C6 C1 C7 122.1(5) . . ?
C1 C2 H2A 119.2 . . ?
C1 C2 C3 121.7(5) . . ?
C3 C2 H2A 119.2 . . ?
C2 C3 C4 118.7(5) . . ?
C2 C3 C8 120.5(5) . . ?
C4 C3 C8 120.7(5) . . ?
C3 C4 C10 119.7(4) . . ?
C5 C4 C3 120.3(4) . . ?
C5 C4 C10 120.0(4) . . ?
C4 C5 C9 121.7(4) . . ?
C6 C5 C4 119.0(4) . . ?
C6 C5 C9 119.3(4) . . ?
C1 C6 C5 122.1(4) . . ?
C1 C6 H6 119.0 . . ?
C5 C6 H6 119.0 . . ?
C1 C7 H7A 109.5 . . ?
C1 C7 H7B 109.5 . . ?
C1 C7 H7C 109.5 . . ?
H7A C7 H7B 109.5 . . ?
H7A C7 H7C 109.5 . . ?
H7B C7 H7C 109.5 . . ?
C3 C8 H8A 109.5 . . ?
C3 C8 H8B 109.5 . . ?
C3 C8 H8C 109.5 . . ?
H8A C8 H8B 109.5 . . ?
H8A C8 H8C 109.5 . . ?
H8B C8 H8C 109.5 . . ?
C5 C9 H9A 109.5 . . ?
C5 C9 H9B 109.5 . . ?
C5 C9 H9C 109.5 . . ?
H9A C9 H9B 109.5 . . ?
H9A C9 H9C 109.5 . . ?
H9B C9 H9C 109.5 . . ?
N1 C10 C4 118.6(4) . . ?
N1 C10 C11 120.3(4) . . ?
C11 C10 C4 121.1(4) . . ?
C10 C11 H11 120.0 . . ?
C12 C11 C10 119.9(4) . . ?
C12 C11 H11 120.0 . . ?
C11 C12 H12 119.8 . . ?
C11 C12 C13 120.4(5) . . ?
C13 C12 H12 119.8 . . ?
C12 C13 C14 121.2(5) . . ?
C18 C13 C12 116.8(4) . . ?
C18 C13 C14 121.9(4) . . ?
C13 C14 H14A 109.1 . . ?
C13 C14 H14B 109.1 . . ?
C13 C14 C15 112.7(4) . . ?
H14A C14 H14B 107.8 . . ?
C15 C14 H14A 109.1 . . ?
C15 C14 H14B 109.1 . . ?
C14 C15 H15A 109.5 . . ?
C14 C15 H15B 109.5 . . ?
H15A C15 H15B 108.1 . . ?
C16 C15 C14 110.7(4) . . ?
C16 C15 H15A 109.5 . . ?
C16 C15 H15B 109.5 . . ?
C15 C16 H16A 109.8 . . ?
C15 C16 H16B 109.8 . . ?
C15 C16 C17 109.3(4) . . ?
H16A C16 H16B 108.3 . . ?
C17 C16 H16A 109.8 . . ?
C17 C16 H16B 109.8 . . ?
N2 C17 C16 114.7(3) . . ?
N2 C17 H17 107.3 . . ?
N2 C17 C18 108.5(3) . . ?
C16 C17 H17 107.3 . . ?
C18 C17 C16 111.3(4) . . ?
C18 C17 H17 107.3 . . ?
N1 C18 C13 122.3(4) . . ?
N1 C18 C17 115.5(4) . . ?
C13 C18 C17 122.2(4) . . ?
N2 C19 H19A 109.5 . . ?
N2 C19 H19B 109.5 . . ?
N2 C19 C20 110.8(3) . . ?
H19A C19 H19B 108.1 . . ?
C20 C19 H19A 109.5 . . ?
C20 C19 H19B 109.5 . . ?
P1 C20 H20A 109.6 . . ?
P1 C20 H20B 109.6 . . ?
C19 C20 P1 110.3(3) . . ?
C19 C20 H20A 109.6 . . ?
C19 C20 H20B 109.6 . . ?
H20A C20 H20B 108.1 . . ?
C22 C21 P1 123.1(4) . . ?
C26 C21 P1 118.3(5) . . ?
C26 C21 C22 118.6(5) . . ?
C21 C22 H22 119.3 . . ?
C21 C22 C23 121.3(6) . . ?
C23 C22 H22 119.3 . . ?
C22 C23 H23 120.9 . . ?
C24 C23 C22 118.3(7) . . ?
C24 C23 H23 120.9 . . ?
C23 C24 H24 119.2 . . ?
C23 C24 C25 121.5(6) . . ?
C25 C24 H24 119.2 . . ?
C24 C25 H25 120.3 . . ?
C24 C25 C26 119.3(7) . . ?
C26 C25 H25 120.3 . . ?
C21 C26 C25 120.9(7) . . ?
C21 C26 H26 119.5 . . ?
C25 C26 H26 119.5 . . ?
C28 C27 H27 119.1 . . ?
C32 C27 H27 119.1 . . ?
C32 C27 C28 121.8(7) . . ?
C27 C28 H28 119.6 . . ?
C29 C28 C27 120.7(8) . . ?
C29 C28 H28 119.6 . . ?
C28 C29 H29 121.0 . . ?
C28 C29 C30 118.0(8) . . ?
C30 C29 H29 121.0 . . ?
C29 C30 H30 119.3 . . ?
C29 C30 C31 121.3(9) . . ?
C31 C30 H30 119.3 . . ?
C30 C31 H31 120.1 . . ?
C32 C31 C30 119.9(10) . . ?
C32 C31 H31 120.1 . . ?
C27 C32 P1 126.2(4) . . ?
C31 C32 P1 115.7(6) . . ?
C31 C32 C27 118.1(7) . . ?

loop_
_geom_bond_atom_site_label_1
_geom_bond_atom_site_label_2
_geom_bond_distance
_geom_bond_site_symmetry_2
_geom_bond_publ_flag
Fe1 Cl1 2.2146(14) . ?
Fe1 Cl2 2.2645(13) . ?
Fe1 N1 2.107(4) . ?
Fe1 N2 2.148(3) . ?
P1 C20 1.850(5) . ?
P1 C21 1.838(5) . ?
P1 C32 1.845(6) . ?
N1 C10 1.336(6) . ?
N1 C18 1.360(5) . ?
N2 H2 1.0000 . ?
N2 C17 1.489(6) . ?
N2 C19 1.479(5) . ?
C1 C2 1.387(7) . ?
C1 C6 1.375(7) . ?
C1 C7 1.501(7) . ?
C2 H2A 0.9500 . ?
C2 C3 1.388(7) . ?
C3 C4 1.393(7) . ?
C3 C8 1.517(8) . ?
C4 C5 1.391(6) . ?
C4 C10 1.500(6) . ?
C5 C6 1.381(7) . ?
C5 C9 1.511(7) . ?
C6 H6 0.9500 . ?
C7 H7A 0.9800 . ?
C7 H7B 0.9800 . ?
C7 H7C 0.9800 . ?
C8 H8A 0.9800 . ?
C8 H8B 0.9800 . ?
C8 H8C 0.9800 . ?
C9 H9A 0.9800 . ?
C9 H9B 0.9800 . ?
C9 H9C 0.9800 . ?
C10 C11 1.382(7) . ?
C11 H11 0.9500 . ?
C11 C12 1.375(8) . ?
C12 H12 0.9500 . ?
C12 C13 1.396(7) . ?
C13 C14 1.501(7) . ?
C13 C18 1.386(7) . ?
C14 H14A 0.9900 . ?
C14 H14B 0.9900 . ?
C14 C15 1.525(8) . ?
C15 H15A 0.9900 . ?
C15 H15B 0.9900 . ?
C15 C16 1.517(7) . ?
C16 H16A 0.9900 . ?
C16 H16B 0.9900 . ?
C16 C17 1.534(6) . ?
C17 H17 1.0000 . ?
C17 C18 1.509(6) . ?
C19 H19A 0.9900 . ?
C19 H19B 0.9900 . ?
C19 C20 1.522(6) . ?
C20 H20A 0.9900 . ?
C20 H20B 0.9900 . ?
C21 C22 1.387(8) . ?
C21 C26 1.369(8) . ?
C22 H22 0.9500 . ?
C22 C23 1.407(9) . ?
C23 H23 0.9500 . ?
C23 C24 1.362(11) . ?
C24 H24 0.9500 . ?
C24 C25 1.379(12) . ?
C25 H25 0.9500 . ?
C25 C26 1.395(9) . ?
C26 H26 0.9500 . ?
C27 H27 0.9500 . ?
C27 C28 1.374(9) . ?
C27 C32 1.372(9) . ?
C28 H28 0.9500 . ?
C28 C29 1.336(12) . ?
C29 H29 0.9500 . ?
C29 C30 1.378(17) . ?
C30 H30 0.9500 . ?
C30 C31 1.393(13) . ?
C31 H31 0.9500 . ?
C31 C32 1.348(10) . ?

loop_
_geom_torsion_atom_site_label_1
_geom_torsion_atom_site_label_2
_geom_torsion_atom_site_label_3
_geom_torsion_atom_site_label_4
_geom_torsion
_geom_torsion_site_symmetry_1
_geom_torsion_site_symmetry_2
_geom_torsion_site_symmetry_3
_geom_torsion_site_symmetry_4
_geom_torsion_publ_flag
Fe1 N1 C10 C4 -7.5(6) . . . . ?
Fe1 N1 C10 C11 173.4(4) . . . . ?
Fe1 N1 C18 C13 -176.0(4) . . . . ?
Fe1 N1 C18 C17 2.4(5) . . . . ?
Fe1 N2 C17 C16 -173.2(3) . . . . ?
Fe1 N2 C17 C18 -48.1(4) . . . . ?
Fe1 N2 C19 C20 64.1(4) . . . . ?
P1 C21 C22 C23 177.7(5) . . . . ?
P1 C21 C26 C25 -177.9(5) . . . . ?
N1 C10 C11 C12 2.6(8) . . . . ?
N2 C17 C18 N1 32.1(5) . . . . ?
N2 C17 C18 C13 -149.4(4) . . . . ?
N2 C19 C20 P1 -179.5(3) . . . . ?
C1 C2 C3 C4 1.5(9) . . . . ?
C1 C2 C3 C8 -176.7(7) . . . . ?
C2 C1 C6 C5 0.6(8) . . . . ?
C2 C3 C4 C5 1.2(8) . . . . ?
C2 C3 C4 C10 -175.8(5) . . . . ?
C3 C4 C5 C6 -2.9(7) . . . . ?
C3 C4 C5 C9 176.2(5) . . . . ?
C3 C4 C10 N1 -87.8(6) . . . . ?
C3 C4 C10 C11 91.3(6) . . . . ?
C4 C5 C6 C1 2.0(7) . . . . ?
C4 C10 C11 C12 -176.5(5) . . . . ?
C5 C4 C10 N1 95.2(5) . . . . ?
C5 C4 C10 C11 -85.7(6) . . . . ?
C6 C1 C2 C3 -2.4(9) . . . . ?
C7 C1 C2 C3 176.2(6) . . . . ?
C7 C1 C6 C5 -177.9(6) . . . . ?
C8 C3 C4 C5 179.4(6) . . . . ?
C8 C3 C4 C10 2.4(8) . . . . ?
C9 C5 C6 C1 -177.1(5) . . . . ?
C10 N1 C18 C13 0.3(6) . . . . ?
C10 N1 C18 C17 178.7(4) . . . . ?
C10 C4 C5 C6 174.0(4) . . . . ?
C10 C4 C5 C9 -6.9(7) . . . . ?
C10 C11 C12 C13 -0.9(9) . . . . ?
C11 C12 C13 C14 177.0(5) . . . . ?
C11 C12 C13 C18 -1.0(8) . . . . ?
C12 C13 C14 C15 165.4(5) . . . . ?
C12 C13 C18 N1 1.4(7) . . . . ?
C12 C13 C18 C17 -177.0(4) . . . . ?
C13 C14 C15 C16 46.1(6) . . . . ?
C14 C13 C18 N1 -176.7(5) . . . . ?
C14 C13 C18 C17 5.0(7) . . . . ?
C14 C15 C16 C17 -64.5(5) . . . . ?
C15 C16 C17 N2 174.7(4) . . . . ?
C15 C16 C17 C18 51.0(5) . . . . ?
C16 C17 C18 N1 159.2(4) . . . . ?
C16 C17 C18 C13 -22.4(6) . . . . ?
C17 N2 C19 C20 -177.7(4) . . . . ?
C18 N1 C10 C4 176.8(4) . . . . ?
C18 N1 C10 C11 -2.3(7) . . . . ?
C18 C13 C14 C15 -16.6(8) . . . . ?
C19 N2 C17 C16 61.7(5) . . . . ?
C19 N2 C17 C18 -173.2(3) . . . . ?
C20 P1 C21 C22 -49.4(5) . . . . ?
C20 P1 C21 C26 129.6(4) . . . . ?
C20 P1 C32 C27 18.4(6) . . . . ?
C20 P1 C32 C31 -161.4(8) . . . . ?
C21 P1 C20 C19 -179.7(3) . . . . ?
C21 P1 C32 C27 -84.9(6) . . . . ?
C21 P1 C32 C31 95.2(8) . . . . ?
C21 C22 C23 C24 1.5(10) . . . . ?
C22 C21 C26 C25 1.1(8) . . . . ?
C22 C23 C24 C25 -1.5(10) . . . . ?
C23 C24 C25 C26 1.4(10) . . . . ?
C24 C25 C26 C21 -1.1(9) . . . . ?
C26 C21 C22 C23 -1.3(9) . . . . ?
C27 C28 C29 C30 3.6(16) . . . . ?
C28 C27 C32 P1 179.3(5) . . . . ?
C28 C27 C32 C31 -0.8(12) . . . . ?
C28 C29 C30 C31 -4(2) . . . . ?
C29 C30 C31 C32 2(2) . . . . ?
C30 C31 C32 P1 -179.7(12) . . . . ?
C30 C31 C32 C27 0.4(18) . . . . ?
C32 P1 C20 C19 74.1(4) . . . . ?
C32 P1 C21 C22 55.7(5) . . . . ?
C32 P1 C21 C26 -125.3(4) . . . . ?
C32 C27 C28 C29 -1.2(11) . . . . ?
